data_4104879
loop_
_publ_author_name
'Fumitoshi Kakiuchi'
'Takuya Kochi'
'Hitoshi Mutsutani'
'Noboru Kobayashi'
'Seiya Urano'
'Mitsuo Sato'
'Shigeru Nishiyama'
'Takamasa Tanabe'

_publ_section_title
;
 Palladium-Catalyzed Aromatic C-H Halogenation with Hydrogen Halides by
 Means of Electrochemical Oxidation
;
_journal_name_full 'Journal of the American Chemical Society'
_journal_page_first 11310
_journal_page_last 11311
_journal_paper_doi 10.1021/ja9049228
_journal_volume 131
_journal_year 2009
_chemical_formula_sum 'C14 H9 Cl N2'
_chemical_formula_weight 240.68
_chemical_name_systematic
; 
 ? 
;
_space_group_IT_number 14
_symmetry_cell_setting monoclinic
_symmetry_space_group_name_Hall '-P 2ybc'
_symmetry_space_group_name_H-M 'P 1 21/c 1'
_atom_sites_solution_hydrogens geom
_atom_sites_solution_primary direct
_atom_sites_solution_secondary difmap
_audit_creation_method SHELXL-97
_cell_angle_alpha 90.0000
_cell_angle_beta 101.4976(13)
_cell_angle_gamma 90.0000
_cell_formula_units_Z 4
_cell_length_a 8.1561(11)
_cell_length_b 11.9398(9)
_cell_length_c 11.8130(10)
_cell_measurement_reflns_used 3372
_cell_measurement_temperature 103(2)
_cell_measurement_theta_max 27.4835
_cell_measurement_theta_min 3.0677
_cell_volume 1127.3(2)
_computing_structure_refinement 'SHELXL-97 (Sheldrick, 1997)'
_computing_structure_solution 'SHELXS-97 (Sheldrick, 1990)'
_diffrn_ambient_temperature 103(2)
_diffrn_measured_fraction_theta_full 0.998
_diffrn_measured_fraction_theta_max 0.998
_diffrn_radiation_monochromator graphite
_diffrn_radiation_source 'fine-focus sealed tube'
_diffrn_radiation_type MoK\a
_diffrn_radiation_wavelength 0.71070
_diffrn_reflns_av_R_equivalents 0.0173
_diffrn_reflns_av_sigmaI/netI 0.0181
_diffrn_reflns_limit_h_max 10
_diffrn_reflns_limit_h_min -6
_diffrn_reflns_limit_k_max 15
_diffrn_reflns_limit_k_min -14
_diffrn_reflns_limit_l_max 15
_diffrn_reflns_limit_l_min -15
_diffrn_reflns_number 8514
_diffrn_reflns_theta_full 27.48
_diffrn_reflns_theta_max 27.48
_diffrn_reflns_theta_min 3.07
_exptl_absorpt_coefficient_mu 0.314
_exptl_absorpt_correction_T_max 0.9693
_exptl_absorpt_correction_T_min 0.8342
_exptl_absorpt_correction_type multi-scan
_exptl_absorpt_process_details 'Jacobson, R. (1998). Private communication to the Rigaku Corporation'
_exptl_crystal_colour Colorless
_exptl_crystal_density_diffrn 1.418
_exptl_crystal_description Block
_exptl_crystal_F_000 496
_exptl_crystal_size_max 0.60
_exptl_crystal_size_mid 0.30
_exptl_crystal_size_min 0.10
_refine_diff_density_max 0.291
_refine_diff_density_min -0.208
_refine_diff_density_rms 0.043
_refine_ls_extinction_method none
_refine_ls_goodness_of_fit_ref 1.037
_refine_ls_hydrogen_treatment constr
_refine_ls_matrix_type full
_refine_ls_number_parameters 154
_refine_ls_number_reflns 2582
_refine_ls_number_restraints 0
_refine_ls_restrained_S_all 1.037
_refine_ls_R_factor_all 0.0334
_refine_ls_R_factor_gt 0.0290
_refine_ls_shift/su_max 0.000
_refine_ls_shift/su_mean 0.000
_refine_ls_structure_factor_coef Fsqd
_refine_ls_weighting_details 'calc w=1/[\s^2^(Fo^2^)+(0.0427P)^2^+0.3524P] where P=(Fo^2^+2Fc^2^)/3'
_refine_ls_weighting_scheme calc
_refine_ls_wR_factor_gt 0.0768
_refine_ls_wR_factor_ref 0.0798
_reflns_number_gt 2309
_reflns_number_total 2582
_reflns_threshold_expression >2sigma(I)
_cod_data_source_file ja9049228_si_003.cif
_cod_data_source_block 22
_cod_database_code 4104879

loop_
_symmetry_equiv_pos_as_xyz
'x, y, z'
'-x, y+1/2, -z+1/2'
'-x, -y, -z'
'x, -y-1/2, z-1/2'

loop_
_atom_site_label
_atom_site_type_symbol
_atom_site_fract_x
_atom_site_fract_y
_atom_site_fract_z
_atom_site_U_iso_or_equiv
_atom_site_adp_type
_atom_site_occupancy
_atom_site_symmetry_multiplicity
_atom_site_calc_flag
_atom_site_refinement_flags
N1 N 0.46130(12) -0.06331(9) 0.31470(9) 0.0224(2) Uani 1 1 d .
C1 C 0.59424(16) -0.01262(11) 0.38064(11) 0.0250(3) Uani 1 1 d .
H1 H 0.6813 -0.0579 0.4226 0.030 Uiso 1 1 calc R
C2 C 0.60950(15) 0.10190(11) 0.38984(10) 0.0258(3) Uani 1 1 d .
H2 H 0.7029 0.1363 0.4383 0.031 Uiso 1 1 calc R
C3 C 0.48185(16) 0.16430(11) 0.32496(11) 0.0277(3) Uani 1 1 d .
H3 H 0.4905 0.2437 0.3270 0.033 Uiso 1 1 calc R
N2 N 0.34592(13) 0.11720(9) 0.25909(9) 0.0240(2) Uani 1 1 d .
C4 C 0.34252(14) 0.00530(9) 0.25923(9) 0.0167(2) Uani 1 1 d .
C5 C 0.18993(13) -0.04871(9) 0.18918(9) 0.0160(2) Uani 1 1 d .
C6 C 0.04207(14) -0.05099(9) 0.22765(9) 0.0179(2) Uani 1 1 d .
Cl1 Cl 0.03102(3) 0.00897(3) 0.36056(2) 0.02364(10) Uani 1 1 d .
C7 C -0.10349(14) -0.10267(10) 0.16459(10) 0.0213(2) Uani 1 1 d .
H4 H -0.2037 -0.1036 0.1940 0.026 Uiso 1 1 calc R
C8 C -0.09842(15) -0.15145(10) 0.06054(10) 0.0215(2) Uani 1 1 d .
H5 H -0.1961 -0.1864 0.0179 0.026 Uiso 1 1 calc R
C9 C 0.04997(14) -0.15083(9) 0.01532(9) 0.0183(2) Uani 1 1 d .
C10 C 0.05650(15) -0.19893(10) -0.09366(10) 0.0226(3) Uani 1 1 d .
H6 H -0.0412 -0.2323 -0.1382 0.027 Uiso 1 1 calc R
C11 C 0.20089(16) -0.19796(10) -0.13533(10) 0.0239(3) Uani 1 1 d .
H7 H 0.2034 -0.2310 -0.2081 0.029 Uiso 1 1 calc R
C12 C 0.34668(16) -0.14793(10) -0.07038(10) 0.0222(2) Uani 1 1 d .
H8 H 0.4471 -0.1481 -0.0996 0.027 Uiso 1 1 calc R
C13 C 0.34456(14) -0.09912(9) 0.03426(10) 0.0184(2) Uani 1 1 d .
H9 H 0.4431 -0.0646 0.0763 0.022 Uiso 1 1 calc R
C14 C 0.19655(14) -0.09954(9) 0.08065(9) 0.0164(2) Uani 1 1 d .

loop_
_atom_site_aniso_label
_atom_site_aniso_U_11
_atom_site_aniso_U_22
_atom_site_aniso_U_33
_atom_site_aniso_U_23
_atom_site_aniso_U_13
_atom_site_aniso_U_12
N1 0.0184(5) 0.0244(5) 0.0232(5) 0.0007(4) 0.0012(4) -0.0001(4)
C1 0.0174(6) 0.0341(7) 0.0225(6) 0.0003(5) 0.0011(5) 0.0006(5)
C2 0.0198(6) 0.0353(7) 0.0219(6) -0.0086(5) 0.0029(4) -0.0075(5)
C3 0.0282(7) 0.0233(6) 0.0303(6) -0.0077(5) 0.0030(5) -0.0055(5)
N2 0.0237(5) 0.0199(5) 0.0264(5) -0.0044(4) 0.0003(4) -0.0019(4)
C4 0.0162(5) 0.0205(5) 0.0140(5) -0.0010(4) 0.0049(4) -0.0004(4)
C5 0.0174(5) 0.0137(5) 0.0165(5) 0.0022(4) 0.0020(4) 0.0008(4)
C6 0.0197(5) 0.0180(5) 0.0158(5) 0.0017(4) 0.0031(4) 0.0011(4)
Cl1 0.02128(16) 0.03263(18) 0.01794(15) -0.00258(11) 0.00613(11) 0.00048(11)
C7 0.0167(5) 0.0231(6) 0.0238(6) 0.0042(5) 0.0031(4) -0.0004(4)
C8 0.0180(5) 0.0195(6) 0.0245(6) 0.0006(4) -0.0017(4) -0.0027(4)
C9 0.0208(5) 0.0135(5) 0.0190(5) 0.0021(4) -0.0002(4) 0.0009(4)
C10 0.0269(6) 0.0168(5) 0.0211(6) -0.0017(4) -0.0023(5) 0.0003(5)
C11 0.0342(7) 0.0176(6) 0.0192(5) -0.0025(4) 0.0034(5) 0.0026(5)
C12 0.0254(6) 0.0194(6) 0.0230(6) 0.0013(4) 0.0077(5) 0.0033(4)
C13 0.0202(5) 0.0154(5) 0.0193(5) 0.0018(4) 0.0030(4) 0.0006(4)
C14 0.0196(5) 0.0125(5) 0.0164(5) 0.0020(4) 0.0016(4) 0.0008(4)

loop_
_atom_type_symbol
_atom_type_description
_atom_type_scat_dispersion_real
_atom_type_scat_dispersion_imag
_atom_type_scat_source
C C 0.0033 0.0016 'International Tables Vol C Tables 4.2.6.8 and 6.1.1.4'
H H 0.0000 0.0000 'International Tables Vol C Tables 4.2.6.8 and 6.1.1.4'
N N 0.0061 0.0033 'International Tables Vol C Tables 4.2.6.8 and 6.1.1.4'
Cl Cl 0.1484 0.1585 'International Tables Vol C Tables 4.2.6.8 and 6.1.1.4'

loop_
_geom_angle_atom_site_label_1
_geom_angle_atom_site_label_2
_geom_angle_atom_site_label_3
_geom_angle
C4 N1 C1 115.45(11)
N1 C1 C2 122.85(12)
N1 C1 H1 118.6
C2 C1 H1 118.6
C1 C2 C3 116.49(11)
C1 C2 H2 121.8
C3 C2 H2 121.8
N2 C3 C2 122.61(12)
N2 C3 H3 118.7
C2 C3 H3 118.7
C4 N2 C3 115.62(11)
N2 C4 N1 126.89(11)
N2 C4 C5 116.45(10)
N1 C4 C5 116.67(10)
C6 C5 C14 118.81(10)
C6 C5 C4 120.98(10)
C14 C5 C4 120.21(10)
C5 C6 C7 122.45(10)
C5 C6 Cl1 119.79(9)
C7 C6 Cl1 117.75(9)
C8 C7 C6 119.17(11)
C8 C7 H4 120.4
C6 C7 H4 120.4
C7 C8 C9 121.16(10)
C7 C8 H5 119.4
C9 C8 H5 119.4
C8 C9 C10 121.92(10)
C8 C9 C14 119.04(10)
C10 C9 C14 119.04(11)
C11 C10 C9 120.98(11)
C11 C10 H6 119.5
C9 C10 H6 119.5
C10 C11 C12 120.10(11)
C10 C11 H7 120.0
C12 C11 H7 120.0
C13 C12 C11 120.62(11)
C13 C12 H8 119.7
C11 C12 H8 119.7
C12 C13 C14 120.71(11)
C12 C13 H9 119.6
C14 C13 H9 119.6
C13 C14 C9 118.54(10)
C13 C14 C5 122.08(10)
C9 C14 C5 119.37(10)

loop_
_geom_bond_atom_site_label_1
_geom_bond_atom_site_label_2
_geom_bond_distance
N1 C4 1.3364(15)
N1 C1 1.3460(16)
C1 C2 1.3753(18)
C1 H1 0.9500
C2 C3 1.3814(19)
C2 H2 0.9500
C3 N2 1.3442(16)
C3 H3 0.9500
N2 C4 1.3364(15)
C4 C5 1.4963(15)
C5 C6 1.3712(16)
C5 C14 1.4292(15)
C6 C7 1.4116(16)
C6 Cl1 1.7442(11)
C7 C8 1.3682(17)
C7 H4 0.9500
C8 C9 1.4169(17)
C8 H5 0.9500
C9 C10 1.4204(16)
C9 C14 1.4255(15)
C10 C11 1.3640(18)
C10 H6 0.9500
C11 C12 1.4126(17)
C11 H7 0.9500
C12 C13 1.3698(16)
C12 H8 0.9500
C13 C14 1.4217(16)
C13 H9 0.9500

loop_
_geom_torsion_atom_site_label_1
_geom_torsion_atom_site_label_2
_geom_torsion_atom_site_label_3
_geom_torsion_atom_site_label_4
_geom_torsion
C4 N1 C1 C2 -0.87(18)
N1 C1 C2 C3 -1.57(19)
C1 C2 C3 N2 2.39(19)
C2 C3 N2 C4 -0.67(18)
C3 N2 C4 N1 -2.17(18)
C3 N2 C4 C5 178.27(10)
C1 N1 C4 N2 2.92(18)
C1 N1 C4 C5 -177.53(10)
N2 C4 C5 C6 -75.74(14)
N1 C4 C5 C6 104.66(12)
N2 C4 C5 C14 104.58(12)
N1 C4 C5 C14 -75.02(13)
C14 C5 C6 C7 0.65(16)
C4 C5 C6 C7 -179.03(10)
C14 C5 C6 Cl1 179.26(8)
C4 C5 C6 Cl1 -0.42(14)
C5 C6 C7 C8 -0.72(17)
Cl1 C6 C7 C8 -179.36(9)
C6 C7 C8 C9 -0.03(17)
C7 C8 C9 C10 -178.62(11)
C7 C8 C9 C14 0.80(17)
C8 C9 C10 C11 -179.65(11)
C14 C9 C10 C11 0.93(17)
C9 C10 C11 C12 -0.46(17)
C10 C11 C12 C13 -0.58(18)
C11 C12 C13 C14 1.14(17)
C12 C13 C14 C9 -0.65(16)
C12 C13 C14 C5 -179.58(10)
C8 C9 C14 C13 -179.81(10)
C10 C9 C14 C13 -0.38(15)
C8 C9 C14 C5 -0.85(15)
C10 C9 C14 C5 178.58(10)
C6 C5 C14 C13 179.07(10)
C4 C5 C14 C13 -1.25(16)
C6 C5 C14 C9 0.15(15)
C4 C5 C14 C9 179.83(9)

loop_
_cod_related_entry_id
_cod_related_entry_database
_cod_related_entry_code
1 ChemSpider 30660207
